data_1577381
loop_
_publ_author_name
'Managave, Kirti G.'
'Pedanekar, Rupesh S.'
'Namade, Lahu D.'
'Rajpure, Keshav Y.'
'Kim, Sung J.'
'Ganbavle, Vinayak V.'

_publ_section_title
;
 Efficient dye degradation using citrated sol-gel synthesized durable ZnO
 nanoparticles
;
_journal_name_full 'Ceramics International'
_journal_paper_doi 10.1016/j.ceramint.2025.09.161
_journal_volume 51
_journal_year 2025
_chemical_formula_sum 'O Zn'
_chemical_name_common hexagonal
_chemical_name_systematic 'Zn O'
_space_group_IT_number 186
_space_group_name_Hall 'P 6c -2c'
_space_group_name_H-M_alt 'P 63 m c'
_symmetry_space_group_name_Hall 'P 6c -2c'
_symmetry_space_group_name_H-M 'P 63 m c'
_cell_angle_alpha 90
_cell_angle_beta 90
_cell_angle_gamma 120
_cell_formula_units_Z 2
_cell_length_a 3.251
_cell_length_b 3.251
_cell_length_c 5.209
_cell_volume 47.678
_exptl_crystal_density_diffrn 5.670
_journal_article_reference 27
_cod_data_source_file Z1_500.cif
_cod_data_source_block 2300112
_cod_depositor_comments 'Mistake in author list'
_cod_original_cell_volume 47.598
_cod_original_formula_sum 'O Zn'
_cod_database_code 1577381

loop_
_symmetry_equiv_pos_as_xyz
'x, y, z'
'-y, x-y, z'
'-x+y, -x, z'
'-x, -y, z+1/2'
'y, -x+y, z+1/2'
'x-y, x, z+1/2'
'-y, -x, z'
'-x+y, y, z'
'x, x-y, z'
'y, x, z+1/2'
'x-y, -y, z+1/2'
'-x, -x+y, z+1/2'

loop_
_atom_site_aniso_label
_atom_site_aniso_U_11
_atom_site_aniso_U_22
_atom_site_aniso_U_33
_atom_site_aniso_U_12
_atom_site_aniso_U_13
_atom_site_aniso_U_23
Zn 0.0068(4) 0.0068(4) 0.0061(4) 0.0034(2) 0.000 0.000
O 0.007(2) 0.007(2) 0.008(2) 0.0036(9) 0.000 0.000

loop_
_atom_site_type_symbol
_atom_site_label
_atom_site_fract_x
_atom_site_fract_y
_atom_site_fract_z
_atom_site_U_iso_or_equiv
_atom_site_thermal_displace_type
_atom_site_calc_flag
_atom_site_refinement_flags
_atom_site_occupancy
_atom_site_disorder_group
Zn Zn 0.3333 0.6667 0.0000 0.0065(4) Uani d S 1 .
O O 0.3333 0.6667 0.3823(10) 0.0075(11) Uani d S 1 .
